data_7115760
loop_
_publ_author_name
'Jia Meng'
'Yi-Jin Li'
'Yu-Long Zhao'
'Xiu-Bin Bu'
'Qun Liu'

_publ_section_title
;
 A base-catalyzed cycloisomerization of 5-cyano-pentyne derivatives: an
 efficient synthesis of 3-cyano-4,5-dihydro-1H-pyrroles
;
_journal_name_full Chem.Commun.
_journal_page_first 12490
_journal_paper_doi 10.1039/C4cc04409F
_journal_volume 50
_journal_year 2014
_chemical_formula_sum 'C12 H12 N2'
_chemical_formula_weight 184.24
_chemical_name_systematic
; 
 ? 
;
_space_group_IT_number 14
_symmetry_cell_setting monoclinic
_symmetry_space_group_name_Hall '-P 2ybc'
_symmetry_space_group_name_H-M 'P 1 21/c 1'
_atom_sites_solution_hydrogens geom
_atom_sites_solution_primary direct
_atom_sites_solution_secondary difmap
_audit_creation_method SHELXL-97
_cell_angle_alpha 90.00
_cell_angle_beta 93.859(2)
_cell_angle_gamma 90.00
_cell_formula_units_Z 4
_cell_length_a 7.7787(10)
_cell_length_b 8.3955(11)
_cell_length_c 15.691(2)
_cell_measurement_temperature 293(2)
_cell_volume 1022.4(2)
_computing_structure_refinement 'SHELXL-97 (Sheldrick, 1997)'
_computing_structure_solution 'SHELXS-97 (Sheldrick, 1990)'
_diffrn_ambient_temperature 293(2)
_diffrn_measured_fraction_theta_full 0.999
_diffrn_measured_fraction_theta_max 0.999
_diffrn_radiation_monochromator graphite
_diffrn_radiation_source 'fine-focus sealed tube'
_diffrn_radiation_type MoK\a
_diffrn_radiation_wavelength 0.71073
_diffrn_reflns_av_R_equivalents 0.0293
_diffrn_reflns_av_sigmaI/netI 0.0346
_diffrn_reflns_limit_h_max 9
_diffrn_reflns_limit_h_min -6
_diffrn_reflns_limit_k_max 10
_diffrn_reflns_limit_k_min -10
_diffrn_reflns_limit_l_max 18
_diffrn_reflns_limit_l_min -19
_diffrn_reflns_number 5534
_diffrn_reflns_theta_full 26.03
_diffrn_reflns_theta_max 26.03
_diffrn_reflns_theta_min 2.60
_exptl_absorpt_coefficient_mu 0.072
_exptl_crystal_density_diffrn 1.197
_exptl_crystal_density_method 'not measured'
_exptl_crystal_F_000 392
_refine_diff_density_max 0.162
_refine_diff_density_min -0.158
_refine_diff_density_rms 0.035
_refine_ls_extinction_method none
_refine_ls_goodness_of_fit_ref 1.009
_refine_ls_hydrogen_treatment mixed
_refine_ls_matrix_type full
_refine_ls_number_parameters 175
_refine_ls_number_reflns 2015
_refine_ls_number_restraints 0
_refine_ls_restrained_S_all 1.009
_refine_ls_R_factor_all 0.0925
_refine_ls_R_factor_gt 0.0523
_refine_ls_shift/su_max 0.005
_refine_ls_shift/su_mean 0.000
_refine_ls_structure_factor_coef Fsqd
_refine_ls_weighting_details 'calc w=1/[\s^2^(Fo^2^)+(0.0773P)^2^+0.0000P] where P=(Fo^2^+2Fc^2^)/3'
_refine_ls_weighting_scheme calc
_refine_ls_wR_factor_gt 0.1252
_refine_ls_wR_factor_ref 0.1485
_reflns_number_gt 1225
_reflns_number_total 2015
_reflns_threshold_expression >2sigma(I)
_cod_data_source_file c4cc04409f2.cif
_cod_data_source_block sa115m
_cod_original_sg_symbol_H-M P2(1)/c
_cod_database_code 7115760

loop_
_symmetry_equiv_pos_as_xyz
'x, y, z'
'-x, y+1/2, -z+1/2'
'-x, -y, -z'
'x, -y-1/2, z-1/2'

loop_
_atom_site_label
_atom_site_type_symbol
_atom_site_fract_x
_atom_site_fract_y
_atom_site_fract_z
_atom_site_U_iso_or_equiv
_atom_site_adp_type
_atom_site_occupancy
_atom_site_symmetry_multiplicity
_atom_site_calc_flag
C1 C -0.1858(3) 0.0134(3) 0.65198(14) 0.0581(6) Uani 1 1 d
C2 C -0.2918(3) -0.1096(3) 0.67434(14) 0.0619(6) Uani 1 1 d
H2 H -0.405(3) -0.088(2) 0.6934(12) 0.068(6) Uiso 1 1 d
C3 C -0.2395(3) -0.2662(3) 0.67489(12) 0.0580(6) Uani 1 1 d
C4 C -0.0742(3) -0.2947(3) 0.65201(15) 0.0643(6) Uani 1 1 d
H4 H -0.033(3) -0.398(3) 0.6565(15) 0.091(8) Uiso 1 1 d
C5 C 0.0348(3) -0.1751(3) 0.62897(14) 0.0607(6) Uani 1 1 d
H5 H 0.146(3) -0.202(3) 0.6132(14) 0.075(7) Uiso 1 1 d
C6 C -0.0210(2) -0.0170(2) 0.62777(12) 0.0492(5) Uani 1 1 d
C7 C 0.0368(3) 0.2764(2) 0.60851(17) 0.0573(6) Uani 1 1 d
H7B H -0.063(3) 0.295(2) 0.5673(12) 0.060(6) Uiso 1 1 d
H7A H 0.008(2) 0.305(2) 0.6670(13) 0.066(6) Uiso 1 1 d
C8 C 0.1948(3) 0.3682(3) 0.58050(19) 0.0652(6) Uani 1 1 d
H8B H 0.251(3) 0.435(3) 0.6280(15) 0.090(8) Uiso 1 1 d
H8A H 0.166(3) 0.445(3) 0.5317(17) 0.106(9) Uiso 1 1 d
C9 C 0.3135(2) 0.2363(2) 0.55682(12) 0.0511(5) Uani 1 1 d
C10 C 0.2428(2) 0.0947(3) 0.57140(13) 0.0540(5) Uani 1 1 d
H10 H 0.291(2) -0.011(2) 0.5637(12) 0.064(6) Uiso 1 1 d
C11 C 0.4756(3) 0.2590(2) 0.52248(13) 0.0581(6) Uani 1 1 d
C12 C -0.3566(4) -0.4005(4) 0.6972(2) 0.0830(8) Uani 1 1 d
H12C H -0.297(5) -0.485(5) 0.730(3) 0.169(16) Uiso 1 1 d
H12B H -0.413(5) -0.449(5) 0.650(3) 0.187(17) Uiso 1 1 d
H12A H -0.438(4) -0.363(5) 0.730(2) 0.145(15) Uiso 1 1 d
N1 N 0.0852(2) 0.10706(18) 0.60348(10) 0.0539(5) Uani 1 1 d
N2 N 0.6063(2) 0.2813(2) 0.49518(13) 0.0780(6) Uani 1 1 d
H1 H -0.228(3) 0.121(3) 0.6491(13) 0.071(6) Uiso 1 1 d

loop_
_atom_site_aniso_label
_atom_site_aniso_U_11
_atom_site_aniso_U_22
_atom_site_aniso_U_33
_atom_site_aniso_U_23
_atom_site_aniso_U_13
_atom_site_aniso_U_12
C1 0.0519(12) 0.0541(14) 0.0698(14) -0.0025(11) 0.0140(9) 0.0039(10)
C2 0.0517(13) 0.0664(15) 0.0692(14) -0.0053(11) 0.0163(10) -0.0051(11)
C3 0.0627(14) 0.0606(15) 0.0511(12) -0.0005(10) 0.0075(10) -0.0124(11)
C4 0.0707(15) 0.0482(14) 0.0757(15) 0.0003(11) 0.0161(11) -0.0008(12)
C5 0.0567(14) 0.0518(13) 0.0758(15) -0.0020(11) 0.0196(11) 0.0044(11)
C6 0.0496(11) 0.0483(12) 0.0504(11) -0.0014(9) 0.0095(8) -0.0017(9)
C7 0.0569(13) 0.0459(13) 0.0699(16) 0.0020(10) 0.0115(11) 0.0047(10)
C8 0.0620(14) 0.0523(14) 0.0831(17) 0.0007(13) 0.0190(12) -0.0029(11)
C9 0.0449(11) 0.0508(12) 0.0581(12) -0.0004(9) 0.0084(8) 0.0014(9)
C10 0.0479(12) 0.0516(13) 0.0632(14) 0.0000(10) 0.0099(9) 0.0032(10)
C11 0.0515(13) 0.0543(13) 0.0687(14) 0.0068(10) 0.0054(10) -0.0005(10)
C12 0.087(2) 0.079(2) 0.083(2) 0.0099(16) 0.0145(17) -0.0275(16)
N1 0.0503(10) 0.0420(10) 0.0711(12) -0.0018(8) 0.0160(8) 0.0032(7)
N2 0.0544(12) 0.0703(14) 0.1115(16) 0.0105(11) 0.0206(10) -0.0015(9)

loop_
_atom_type_symbol
_atom_type_description
_atom_type_scat_dispersion_real
_atom_type_scat_dispersion_imag
_atom_type_scat_source
C C 0.0033 0.0016 'International Tables Vol C Tables 4.2.6.8 and 6.1.1.4'
H H 0.0000 0.0000 'International Tables Vol C Tables 4.2.6.8 and 6.1.1.4'
N N 0.0061 0.0033 'International Tables Vol C Tables 4.2.6.8 and 6.1.1.4'

loop_
_geom_angle_atom_site_label_1
_geom_angle_atom_site_label_2
_geom_angle_atom_site_label_3
_geom_angle
C2 C1 C6 120.7(2)
C2 C1 H1 120.4(13)
C6 C1 H1 118.7(13)
C3 C2 C1 122.3(2)
C3 C2 H2 117.0(13)
C1 C2 H2 120.6(12)
C2 C3 C4 116.4(2)
C2 C3 C12 122.3(2)
C4 C3 C12 121.3(2)
C5 C4 C3 122.9(2)
C5 C4 H4 119.2(16)
C3 C4 H4 117.7(16)
C4 C5 C6 120.0(2)
C4 C5 H5 119.2(13)
C6 C5 H5 120.8(13)
C1 C6 C5 117.64(19)
C1 C6 N1 120.80(18)
C5 C6 N1 121.56(18)
N1 C7 C8 104.86(17)
N1 C7 H7B 108.1(11)
C8 C7 H7B 110.0(11)
N1 C7 H7A 111.2(12)
C8 C7 H7A 112.0(12)
H7B C7 H7A 110.4(17)
C9 C8 C7 102.51(18)
C9 C8 H8B 110.2(13)
C7 C8 H8B 112.5(14)
C9 C8 H8A 112.9(15)
C7 C8 H8A 113.1(14)
H8B C8 H8A 106(2)
C10 C9 C11 124.86(18)
C10 C9 C8 110.26(17)
C11 C9 C8 124.87(18)
C9 C10 N1 112.77(19)
C9 C10 H10 128.6(12)
N1 C10 H10 118.6(12)
N2 C11 C9 178.3(2)
C3 C12 H12C 113(2)
C3 C12 H12B 113(2)
H12C C12 H12B 107(3)
C3 C12 H12A 109(3)
H12C C12 H12A 107(3)
H12B C12 H12A 107(3)
C10 N1 C6 127.42(17)
C10 N1 C7 109.45(17)
C6 N1 C7 123.12(16)

loop_
_geom_bond_atom_site_label_1
_geom_bond_atom_site_label_2
_geom_bond_distance
C1 C2 1.382(3)
C1 C6 1.385(3)
C1 H1 0.97(2)
C2 C3 1.376(3)
C2 H2 0.97(2)
C3 C4 1.379(3)
C3 C12 1.506(3)
C4 C5 1.378(3)
C4 H4 0.92(3)
C5 C6 1.395(3)
C5 H5 0.94(2)
C6 N1 1.398(2)
C7 N1 1.474(3)
C7 C8 1.539(3)
C7 H7B 0.99(2)
C7 H7A 0.99(2)
C8 C9 1.505(3)
C8 H8B 1.01(2)
C8 H8A 1.01(3)
C9 C10 1.336(3)
C9 C11 1.417(3)
C10 N1 1.360(2)
C10 H10 0.97(2)
C11 N2 1.145(2)
C12 H12C 0.98(4)
C12 H12B 0.93(5)
C12 H12A 0.90(4)
